data_1569799
loop_
_publ_author_name
'He, Sheng-Rong'
'Xu, Han'
'Chen, Cheng'
'Wang, Xue-Tao'
'Lu, Tian-Qi'
'Cao, Lingyun'
'Zheng, Jun'
'Zheng, Xiu-Ying'

_publ_section_title
;
 Chiral lanthanide-silver(I) cluster-based metal-organic frameworks
 exhibiting solvent stability, and tunable photoluminescence.
;
_journal_issue 38
_journal_name_full Nanoscale
_journal_page_first 15730
_journal_page_last 15738
_journal_paper_doi 10.1039/d3nr03302c
_journal_volume 15
_journal_year 2023
_chemical_absolute_configuration ad
_chemical_formula_moiety 'C30 H60 Ag5 Eu1 N6 O12 S6, 2[ClO4-], 24[H2O]'
_chemical_formula_sum 'C30 H108 Ag5 Cl2 Eu N6 O44 S6'
_chemical_formula_weight 2211.79
_space_group_crystal_system cubic
_space_group_IT_number 198
_space_group_name_Hall 'P 2ac 2ab 3'
_space_group_name_H-M_alt 'P 21 3'
_atom_sites_solution_hydrogens geom
_audit_creation_date 2023-08-16
_audit_creation_method
;
Olex2 1.5
(compiled 2023.03.06 svn.rbb2c1857 for OlexSys, GUI svn.r6748)
;
_audit_update_record
;
2023-08-17 deposited with the CCDC.	2023-09-04 downloaded from the CCDC.
;
_cell_angle_alpha 90
_cell_angle_beta 90
_cell_angle_gamma 90
_cell_formula_units_Z 4
_cell_length_a 20.2305(7)
_cell_length_b 20.2305(7)
_cell_length_c 20.2305(7)
_cell_measurement_reflns_used 4941
_cell_measurement_temperature 120
_cell_measurement_theta_max 69.23
_cell_measurement_theta_min 3.78
_cell_volume 8279.8(5)
_computing_cell_refinement
;
X-Area Recipe 1.33.0.0 (STOE, 2015)
;
_computing_data_collection
;
X-Area Pilatus3_SV 1.31.153.0 (STOE, 2018)
;
_computing_data_reduction
;
X-Area Integrate 1.74.2.0 (STOE, 2018)
X-Area LANA 1.75.3.0 (STOE, 2018)
;
_computing_molecular_graphics 'Olex2 1.5 (Dolomanov et al., 2009)'
_computing_publication_material
;
STOE & Cie GmbH, X-Area, software package for collecting single-crystal or
multi-domain crystal data on STOE area-detector diffractometers, for image 
processing, for the correction and scaling of reflection intensities and 
for outlier rejection, version 1.86, Darmstadt 2018
;
_computing_structure_refinement 'SHELXL 2018/3 (Sheldrick, 2015)'
_computing_structure_solution 'SHELXT 2014/5 (Sheldrick, 2014)'
_diffrn_ambient_temperature 120
_diffrn_detector Pilatus300K
_diffrn_detector_area_resol_mean 5.81
_diffrn_detector_type 'DECTRIS PILATUS 300K'
_diffrn_measured_fraction_theta_full 0.983
_diffrn_measured_fraction_theta_max 0.981
_diffrn_measurement_details '258 frames, detector distance = 40 mm'
_diffrn_measurement_device 'Eulerian 4-circle diffractometer'
_diffrn_measurement_device_type 'STOE STADIVARI'
_diffrn_measurement_method 'rotation method, \w scans'
_diffrn_radiation_collimation '1.2 mm, 0.6 diameter'
_diffrn_radiation_monochromator 'Graded multilayer mirror'
_diffrn_radiation_polarisn_norm 270
_diffrn_radiation_probe x-ray
_diffrn_radiation_type 'Cu K\a'
_diffrn_radiation_wavelength 1.54186
_diffrn_reflns_av_R_equivalents 0.0916
_diffrn_reflns_av_unetI/netI 0.0996
_diffrn_reflns_Laue_measured_fraction_full 0.983
_diffrn_reflns_Laue_measured_fraction_max 0.981
_diffrn_reflns_limit_h_max 22
_diffrn_reflns_limit_h_min -20
_diffrn_reflns_limit_k_max 23
_diffrn_reflns_limit_k_min -14
_diffrn_reflns_limit_l_max 17
_diffrn_reflns_limit_l_min -21
_diffrn_reflns_number 11713
_diffrn_reflns_point_group_measured_fraction_full 0.947
_diffrn_reflns_point_group_measured_fraction_max 0.946
_diffrn_reflns_theta_full 64.931
_diffrn_reflns_theta_max 64.931
_diffrn_reflns_theta_min 3.784
_diffrn_source 'GeniX 3D HF Cu'
_diffrn_source_current 0.600
_diffrn_source_power 0.030
_diffrn_source_voltage 50
_exptl_absorpt_coefficient_mu 17.415
_exptl_absorpt_correction_T_max 0.1041
_exptl_absorpt_correction_T_min 0.0174
_exptl_absorpt_correction_type multi-scan
_exptl_absorpt_process_details
;
STOE X-Red32, absorption correction by Gaussian integration, analogous to
P. Coppens, "The Evaluation of Absorption and Extinction in Single-Crystal
Structure Analysis", published in: F. R. Ahmed (Editor), "Crystallographic
Computing", Munksgaard, Copenhagen (1970), 255 - 270.
Afterwards scaling of reflection intensities was performed within STOE LANA.
J. Koziskova, F. Hahn, J. Richter, J. Kozisek, "Comparison of different
absorption corrections on the model structure of tetrakis(\m~2~-acetato)-
diaqua-di-copper(II)", Acta Chimica Slovaca, vol. 9, no. 2, 2016, pp. 136 - 140.
;
_exptl_crystal_colour colourless
_exptl_crystal_colour_primary colourless
_exptl_crystal_density_diffrn 1.774
_exptl_crystal_density_method 'not measured'
_exptl_crystal_description block
_exptl_crystal_F_000 4440
_exptl_crystal_size_max 0.12
_exptl_crystal_size_mid 0.08
_exptl_crystal_size_min 0.05
_refine_diff_density_max 1.014
_refine_diff_density_min -0.507
_refine_diff_density_rms 0.123
_refine_ls_abs_structure_details
;
 Classical Flack method preferred over Parsons because s.u. lower.
;
_refine_ls_abs_structure_Flack -0.003(18)
_refine_ls_extinction_method none
_refine_ls_goodness_of_fit_ref 1.021
_refine_ls_hydrogen_treatment constr
_refine_ls_matrix_type full
_refine_ls_number_parameters 191
_refine_ls_number_reflns 4451
_refine_ls_number_restraints 43
_refine_ls_restrained_S_all 1.020
_refine_ls_R_factor_all 0.1294
_refine_ls_R_factor_gt 0.0759
_refine_ls_shift/su_max 0.001
_refine_ls_shift/su_mean 0.000
_refine_ls_structure_factor_coef Fsqd
_refine_ls_weighting_details 'w=1/[\s^2^(Fo^2^)+(0.1243P)^2^+9.7089P] where P=(Fo^2^+2Fc^2^)/3'
_refine_ls_weighting_scheme calc
_refine_ls_wR_factor_gt 0.1791
_refine_ls_wR_factor_ref 0.2266
_reflns_Friedel_coverage 0.766
_reflns_Friedel_fraction_full 0.905
_reflns_Friedel_fraction_max 0.904
_reflns_number_gt 2748
_reflns_number_total 4451
_reflns_threshold_expression 'I > 2\s(I)'
_cod_data_source_file d3nr03302c2.cif
_cod_data_source_block D-EuAg5
_cod_depositor_comments 'Adding full bibliography for 1569795--1569800.cif.'
_cod_original_cell_volume 8279.8(9)
_cod_database_code 1569799
_shelx_shelxl_version_number 2018/3
_shelx_space_group_comment
;
The symmetry employed for this shelxl refinement is uniquely defined
by the following loop, which should always be used as a source of
symmetry information in preference to the above space-group names.
They are only intended as comments.
;
_shelx_estimated_absorpt_t_max 0.476
_shelx_estimated_absorpt_t_min 0.229
_olex2_refinement_description
;
1. Restrained distances
 C9-C2
 2.45 with sigma of 0.0001
 C7-C4 = C3-C1
 1.42 with sigma of 0.0001
 S2-C5 = S1-C8
 1.85 with sigma of 0.01
 C8-C2 = C9-C8 = C5-C10 = C6-C5
 1.52 with sigma of 0.0001
 C8-C3 = C7-C5
 1.51 with sigma of 0.0001
 N1-C7 = N2-C3
 1.48 with sigma of 0.01
 O2-C4 = O1-C4 = O4-C1 = O3-C1
 1.28 with sigma of 0.01
 C10-C6
 2.45 with sigma of 0.0001
 C9-S1
 2.72 with sigma of 0.01
2. Uiso/Uaniso restraints and constraints
O3 \\sim C1 \\sim O4 \\sim C3 \\sim Eu2: within 2A with sigma of 0.01 and sigma
for terminal atoms of 0.02 within 2A
3. Others
 Sof(Eu2)=0.33333*(1-FVAR(2))
 Sof(Eu1)=0.33333*FVAR(2)
4.a Ternary CH refined with riding coordinates:
 C3(H3), C7(H7)
4.b Idealised Me refined as rotating group:
 C2(H2A,H2B,H2C), N1(H1A,H1B,H1C), N2(H2D,H2E,H2F), C6(H6A,H6B,H6C), C9(H9A,
 H9B,H9C), C10(H10A,H10B,H10C)
;
_platon_squeeze_special_details
;
A solvent mask was calculated and 1647 electrons were 
found in a volume of 3937\%A^3^ in 1 void per unit cell. 
This is consistent with the presence of 
2[ClO4-], 24[H2O] per Formula Unit 
which account for 1360 electrons 
per unit cell.
;
_platon_squeeze_void_probe_radius 1.20
_olex2_submission_special_instructions 'No special instructions were received'

loop_
_space_group_symop_operation_xyz
'x, y, z'
'-x+1/2, -y, z+1/2'
'-x, y+1/2, -z+1/2'
'x+1/2, -y+1/2, -z'
'z, x, y'
'z+1/2, -x+1/2, -y'
'-z+1/2, -x, y+1/2'
'-z, x+1/2, -y+1/2'
'y, z, x'
'-y, z+1/2, -x+1/2'
'y+1/2, -z+1/2, -x'
'-y+1/2, -z, x+1/2'

loop_
_atom_site_label
_atom_site_type_symbol
_atom_site_fract_x
_atom_site_fract_y
_atom_site_fract_z
_atom_site_U_iso_or_equiv
_atom_site_adp_type
_atom_site_occupancy
_atom_site_site_symmetry_order
_atom_site_calc_flag
_atom_site_refinement_flags_posn
_atom_site_refinement_flags_adp
_atom_site_refinement_flags_occupancy
_atom_site_disorder_assembly
_atom_site_disorder_group
Eu1 Eu 0.34692(9) 0.34692(9) 0.34692(9) 0.0548(10) Uani 0.876(8) 3 d S T P . 1
Ag1 Ag 0.18213(10) 0.31787(10) 0.68213(10) 0.0610(9) Uani 1 3 d S T P . .
Ag2 Ag 0.05717(10) 0.44283(10) 0.55717(10) 0.0595(8) Uani 1 3 d S T P . .
Ag3 Ag 0.20134(10) 0.37804(12) 0.52878(11) 0.0737(7) Uani 1 1 d . . . . .
S1 S 0.2691(3) 0.3126(3) 0.5983(3) 0.0672(17) Uani 1 1 d D . . . .
S2 S 0.1330(3) 0.4436(4) 0.4605(3) 0.0732(18) Uani 1 1 d D . . . .
O1 O 0.2250(9) 0.3148(8) 0.3523(10) 0.082(6) Uani 1 1 d D . . . .
O2 O 0.2478(8) 0.4204(8) 0.3377(9) 0.075(5) Uani 1 1 d D . . . .
C1 C 0.3612(7) 0.4141(4) 0.5079(3) 0.078(5) Uani 1 1 d D U . . .
O3 O 0.3561(13) 0.4765(7) 0.5154(10) 0.094(5) Uani 1 1 d D U . . .
C2 C 0.3191(4) 0.43017(17) 0.6483(4) 0.101(13) Uani 1 1 d D . . . .
H2A H 0.300890 0.456195 0.611684 0.152 Uiso 1 1 calc R U . . .
H2B H 0.356725 0.453673 0.667664 0.152 Uiso 1 1 calc R U . . .
H2C H 0.284925 0.423744 0.682038 0.152 Uiso 1 1 calc R U . . .
N1 N 0.1281(15) 0.4524(11) 0.3012(13) 0.099(9) Uani 1 1 d D . . . .
H1A H 0.147841 0.449478 0.260891 0.119 Uiso 1 1 calc R U . . .
H1B H 0.147426 0.485264 0.325037 0.119 Uiso 1 1 calc R U . . .
H1C H 0.084371 0.461380 0.295897 0.119 Uiso 1 1 calc R U . . .
N2 N 0.4046(13) 0.3090(10) 0.5339(16) 0.110(10) Uani 1 1 d D . . . .
H2D H 0.375832 0.295888 0.501945 0.132 Uiso 1 1 calc R U . . .
H2E H 0.405390 0.278437 0.566886 0.132 Uiso 1 1 calc R U . . .
H2F H 0.445773 0.313151 0.516292 0.132 Uiso 1 1 calc R U . . .
C3 C 0.3829(3) 0.3741(4) 0.56126(19) 0.082(6) Uani 1 1 d D U . . .
H3 H 0.424421 0.395621 0.577331 0.099 Uiso 1 1 calc R U . . .
C4 C 0.2041(2) 0.3744(7) 0.3448(12) 0.081(9) Uani 1 1 d D . . . .
C5 C 0.09385(15) 0.38812(19) 0.3986(2) 0.075(8) Uani 1 1 d D . . . .
C6 C 0.0901(3) 0.31868(18) 0.4271(4) 0.082(9) Uani 1 1 d D . . . .
H6A H 0.134394 0.299137 0.427881 0.122 Uiso 1 1 calc R U . . .
H6B H 0.060955 0.291506 0.399489 0.122 Uiso 1 1 calc R U . . .
H6C H 0.072447 0.320623 0.472137 0.122 Uiso 1 1 calc R U . . .
C7 C 0.13582(19) 0.3885(8) 0.3369(2) 0.077(8) Uani 1 1 d D . . . .
H7 H 0.117523 0.353437 0.307218 0.093 Uiso 1 1 calc R U . . .
C8 C 0.3418(3) 0.3633(2) 0.62260(16) 0.077(8) Uani 1 1 d D . . . .
C9 C 0.3744(3) 0.3272(2) 0.6798(3) 0.104(11) Uani 1 1 d D . . . .
H9A H 0.352056 0.338925 0.721176 0.157 Uiso 1 1 calc R U . . .
H9B H 0.421051 0.339904 0.682493 0.157 Uiso 1 1 calc R U . . .
H9C H 0.371081 0.279364 0.672718 0.157 Uiso 1 1 calc R U . . .
C10 C 0.02350(19) 0.4106(3) 0.3848(6) 0.102(12) Uani 1 1 d D . . . .
H10A H 0.020811 0.458778 0.389082 0.154 Uiso 1 1 calc R U . . .
H10B H -0.006608 0.389866 0.416593 0.154 Uiso 1 1 calc R U . . .
H10C H 0.010948 0.397648 0.339854 0.154 Uiso 1 1 calc R U . . .
Eu2 Eu 0.3981(7) 0.3981(7) 0.3981(7) 0.052(6) Uani 0.124(8) 3 d S TU P . 2
O4 O 0.3369(9) 0.3865(9) 0.4566(7) 0.073(4) Uani 1 1 d D U . . .

loop_
_atom_site_aniso_label
_atom_site_aniso_U_11
_atom_site_aniso_U_22
_atom_site_aniso_U_33
_atom_site_aniso_U_23
_atom_site_aniso_U_13
_atom_site_aniso_U_12
Eu1 0.0548(10) 0.0548(10) 0.0548(10) 0.0106(9) 0.0106(9) 0.0106(9)
Ag1 0.0610(9) 0.0610(9) 0.0610(9) -0.0091(9) 0.0091(9) -0.0091(9)
Ag2 0.0595(8) 0.0595(8) 0.0595(8) -0.0069(9) 0.0069(9) -0.0069(9)
Ag3 0.0653(13) 0.0894(15) 0.0664(13) -0.0068(11) 0.0081(10) -0.0090(11)
S1 0.064(4) 0.073(4) 0.064(4) -0.009(3) 0.015(3) -0.012(3)
S2 0.072(4) 0.078(4) 0.069(4) -0.006(4) 0.015(3) -0.003(3)
O1 0.069(12) 0.093(14) 0.084(13) 0.028(11) 0.009(10) 0.018(11)
O2 0.084(13) 0.078(12) 0.064(11) 0.022(10) -0.007(9) 0.004(10)
C1 0.101(11) 0.067(9) 0.067(9) 0.015(9) 0.014(9) 0.002(9)
O3 0.123(13) 0.083(10) 0.078(10) 0.016(9) 0.010(10) 0.000(11)
C2 0.10(2) 0.16(3) 0.041(14) -0.033(18) 0.015(15) -0.08(2)
N1 0.12(2) 0.094(19) 0.083(17) 0.008(15) 0.004(16) 0.042(17)
N2 0.062(15) 0.15(3) 0.11(2) -0.01(2) -0.006(15) 0.023(16)
C3 0.104(14) 0.061(12) 0.082(13) 0.020(11) 0.013(12) 0.000(12)
C4 0.09(2) 0.08(2) 0.070(18) 0.001(16) -0.012(16) 0.035(19)
C5 0.059(16) 0.11(2) 0.056(16) -0.003(15) 0.017(12) 0.010(15)
C6 0.066(17) 0.078(19) 0.10(2) -0.003(17) 0.011(16) 0.015(14)
C7 0.066(17) 0.10(2) 0.063(17) 0.019(15) -0.008(13) 0.007(15)
C8 0.081(19) 0.064(17) 0.086(19) 0.044(15) 0.005(15) -0.003(14)
C9 0.09(2) 0.10(2) 0.13(3) 0.02(2) -0.01(2) 0.001(19)
C10 0.07(2) 0.16(3) 0.08(2) -0.02(2) -0.022(17) 0.02(2)
Eu2 0.052(6) 0.052(6) 0.052(6) 0.012(5) 0.012(5) 0.012(5)
O4 0.081(8) 0.067(8) 0.071(8) 0.005(7) 0.012(7) 0.002(7)

loop_
_atom_type_symbol
_atom_type_description
_atom_type_scat_dispersion_real
_atom_type_scat_dispersion_imag
_atom_type_scat_source
C C 0.0181 0.0091 'International Tables Vol C Tables 4.2.6.8 and 6.1.1.4'
H H 0.0000 0.0000 'International Tables Vol C Tables 4.2.6.8 and 6.1.1.4'
Ag Ag 0.1306 4.2820 'International Tables Vol C Tables 4.2.6.8 and 6.1.1.4'
Cl Cl 0.3639 0.7018 'International Tables Vol C Tables 4.2.6.8 and 6.1.1.4'
Eu Eu -8.9294 11.1857 'International Tables Vol C Tables 4.2.6.8 and 6.1.1.4'
N N 0.0311 0.0180 'International Tables Vol C Tables 4.2.6.8 and 6.1.1.4'
O O 0.0492 0.0322 'International Tables Vol C Tables 4.2.6.8 and 6.1.1.4'
S S 0.3331 0.5567 'International Tables Vol C Tables 4.2.6.8 and 6.1.1.4'

loop_
_exptl_crystal_face_index_h
_exptl_crystal_face_index_k
_exptl_crystal_face_index_l
_exptl_crystal_face_perp_dist
0 -3 10 0.1431
-19 -20 -30 0.1967
30 18 -7 0.1600
-30 29 7 0.1340
1 -15 3 0.1564
-30 -1 -21 0.1886
16 30 17 0.1791
3 -4 -30 0.1777
-8 30 -9 0.1471
-30 -17 14 0.1643
30 -23 -21 0.1103

loop_
_geom_angle_atom_site_label_1
_geom_angle_atom_site_label_2
_geom_angle_atom_site_label_3
_geom_angle
_geom_angle_site_symmetry_1
_geom_angle_site_symmetry_3
_geom_angle_publ_flag
O1 Eu1 O1 78.8(7) 5 9 ?
O1 Eu1 O1 78.8(7) . 9 ?
O1 Eu1 O1 78.8(7) . 5 ?
O2 Eu1 O1 126.1(6) . 5 ?
O2 Eu1 O1 51.7(4) 9 9 ?
O2 Eu1 O1 72.5(6) 5 . ?
O2 Eu1 O1 72.5(6) . 9 ?
O2 Eu1 O1 51.7(4) 5 5 ?
O2 Eu1 O1 72.5(6) 9 5 ?
O2 Eu1 O1 126.1(6) 5 9 ?
O2 Eu1 O1 51.7(4) . . ?
O2 Eu1 O1 126.1(6) 9 . ?
O2 Eu1 O2 117.4(2) 9 . ?
O2 Eu1 O2 117.4(2) 5 . ?
O2 Eu1 O2 117.4(2) 9 5 ?
O4 Eu1 O1 124.6(6) 9 . ?
O4 Eu1 O1 87.9(6) . . ?
O4 Eu1 O1 87.9(6) 5 5 ?
O4 Eu1 O1 87.9(6) 9 9 ?
O4 Eu1 O1 150.4(6) . 9 ?
O4 Eu1 O1 150.4(6) 9 5 ?
O4 Eu1 O1 124.6(6) . 5 ?
O4 Eu1 O1 124.6(6) 5 9 ?
O4 Eu1 O1 150.4(6) 5 . ?
O4 Eu1 O2 145.8(6) . 9 ?
O4 Eu1 O2 145.8(6) 9 5 ?
O4 Eu1 O2 145.8(6) 5 . ?
O4 Eu1 O2 78.5(6) 5 5 ?
O4 Eu1 O2 73.0(6) . 5 ?
O4 Eu1 O2 78.5(6) 9 9 ?
O4 Eu1 O2 73.0(6) 9 . ?
O4 Eu1 O2 78.5(6) . . ?
O4 Eu1 O2 73.0(6) 5 9 ?
O4 Eu1 O4 78.0(6) 5 . ?
O4 Eu1 O4 78.0(6) 5 9 ?
O4 Eu1 O4 78.0(6) 9 . ?
Ag3 Ag1 Ag3 79.26(9) . 12_565 ?
Ag3 Ag1 Ag3 79.26(9) 6_456 12_565 ?
Ag3 Ag1 Ag3 79.26(9) . 6_456 ?
S1 Ag1 Ag3 114.14(17) 12_565 . ?
S1 Ag1 Ag3 112.44(19) . 12_565 ?
S1 Ag1 Ag3 112.44(19) 12_565 6_456 ?
S1 Ag1 Ag3 44.90(17) . . ?
S1 Ag1 Ag3 114.14(17) 6_456 12_565 ?
S1 Ag1 Ag3 44.91(17) 12_565 12_565 ?
S1 Ag1 Ag3 44.91(18) 6_456 6_456 ?
S1 Ag1 Ag3 112.44(19) 6_456 . ?
S1 Ag1 Ag3 114.14(17) . 6_456 ?
S1 Ag1 S1 119.84(3) . 6_456 ?
S1 Ag1 S1 119.84(3) . 12_565 ?
S1 Ag1 S1 119.84(3) 12_565 6_456 ?
Ag3 Ag2 Ag3 82.41(9) 12_565 6_456 ?
Ag3 Ag2 Ag3 82.40(9) . 12_565 ?
Ag3 Ag2 Ag3 82.41(9) . 6_456 ?
S2 Ag2 Ag3 117.15(18) 6_456 . ?
S2 Ag2 Ag3 46.31(18) 6_456 6_456 ?
S2 Ag2 Ag3 46.31(18) 12_565 12_565 ?
S2 Ag2 Ag3 46.31(18) . . ?
S2 Ag2 Ag3 117.15(18) . 12_565 ?
S2 Ag2 Ag3 115.59(19) 6_456 12_565 ?
S2 Ag2 Ag3 115.59(19) . 6_456 ?
S2 Ag2 Ag3 117.15(18) 12_565 6_456 ?
S2 Ag2 Ag3 115.59(19) 12_565 . ?
S2 Ag2 S2 118.98(7) . 12_565 ?
S2 Ag2 S2 118.98(7) . 6_456 ?
S2 Ag2 S2 118.98(7) 12_565 6_456 ?
Ag2 Ag3 Ag1 83.04(8) . . ?
S1 Ag3 Ag1 46.78(16) . . ?
S1 Ag3 Ag2 129.80(18) . . ?
S2 Ag3 Ag1 132.57(18) . . ?
S2 Ag3 Ag2 49.54(17) . . ?
S2 Ag3 S1 179.3(2) . . ?
Ag3 S1 Ag1 88.3(2) . . ?
C8 S1 Ag1 111.2(3) . . ?
C8 S1 Ag3 107.8(3) . . ?
Ag3 S2 Ag2 84.1(2) . . ?
C5 S2 Ag2 105.3(3) . . ?
C5 S2 Ag3 107.7(4) . . ?
C4 O1 Eu1 94.2(10) . . ?
C4 O2 Eu1 96.4(9) . . ?
O3 C1 C3 119.9(11) . . ?
O3 C1 O4 119.9(14) . . ?
O4 C1 C3 119.2(10) . . ?
C1 O3 Eu2 49.8(8) . . ?
H2A C2 H2B 109.5 . . ?
H2A C2 H2C 109.5 . . ?
H2B C2 H2C 109.5 . . ?
C8 C2 H2A 109.5 . . ?
C8 C2 H2B 109.5 . . ?
C8 C2 H2C 109.5 . . ?
H1A N1 H1B 109.5 . . ?
H1A N1 H1C 109.5 . . ?
H1B N1 H1C 109.5 . . ?
C7 N1 H1A 109.5 . . ?
C7 N1 H1B 109.5 . . ?
C7 N1 H1C 109.5 . . ?
H2D N2 H2E 109.5 . . ?
H2D N2 H2F 109.5 . . ?
H2E N2 H2F 109.5 . . ?
C3 N2 H2D 109.5 . . ?
C3 N2 H2E 109.5 . . ?
C3 N2 H2F 109.5 . . ?
C1 C3 N2 108.2(13) . . ?
C1 C3 H3 105.0 . . ?
C1 C3 C8 122.5(6) . . ?
N2 C3 H3 105.0 . . ?
N2 C3 C8 109.8(13) . . ?
C8 C3 H3 105.0 . . ?
O1 C4 O2 117.6(13) . . ?
O1 C4 C7 121.4(14) . . ?
O2 C4 C7 120.6(13) . . ?
C6 C5 S2 108.9(4) . . ?
C6 C5 C10 107.399(14) . . ?
C7 C5 S2 108.4(5) . . ?
C7 C5 C6 110.2(7) . . ?
C7 C5 C10 111.9(5) . . ?
C10 C5 S2 110.0(5) . . ?
C5 C6 H6A 109.5 . . ?
C5 C6 H6B 109.5 . . ?
C5 C6 H6C 109.5 . . ?
H6A C6 H6B 109.5 . . ?
H6A C6 H6C 109.5 . . ?
H6B C6 H6C 109.5 . . ?
N1 C7 C5 110.3(13) . . ?
N1 C7 H7 106.6 . . ?
C4 C7 N1 109.3(15) . . ?
C4 C7 C5 117.0(10) . . ?
C4 C7 H7 106.6 . . ?
C5 C7 H7 106.6 . . ?
C2 C8 S1 110.0(4) . . ?
C3 C8 S1 107.4(4) . . ?
C3 C8 C2 108.6(5) . . ?
C3 C8 C9 117.1(4) . . ?
C9 C8 S1 106.2(4) . . ?
C9 C8 C2 107.398(14) . . ?
C8 C9 H9A 109.5 . . ?
C8 C9 H9B 109.5 . . ?
C8 C9 H9C 109.5 . . ?
H9A C9 H9B 109.5 . . ?
H9A C9 H9C 109.5 . . ?
H9B C9 H9C 109.5 . . ?
C5 C10 H10A 109.5 . . ?
C5 C10 H10B 109.5 . . ?
C5 C10 H10C 109.5 . . ?
H10A C10 H10B 109.5 . . ?
H10A C10 H10C 109.5 . . ?
H10B C10 H10C 109.5 . . ?
O3 Eu2 O3 87.4(9) 5 . ?
O3 Eu2 O3 87.4(9) 9 . ?
O3 Eu2 O3 87.4(9) 9 5 ?
C1 O4 Eu1 151.2(13) . . ?

loop_
_geom_bond_atom_site_label_1
_geom_bond_atom_site_label_2
_geom_bond_distance
_geom_bond_site_symmetry_2
_geom_bond_publ_flag
Eu1 O1 2.55(2) 9 ?
Eu1 O1 2.55(2) 5 ?
Eu1 O1 2.55(2) . ?
Eu1 O2 2.502(18) 9 ?
Eu1 O2 2.503(18) . ?
Eu1 O2 2.502(18) 5 ?
Eu1 O4 2.367(14) 5 ?
Eu1 O4 2.367(14) 9 ?
Eu1 O4 2.367(14) . ?
Ag1 Ag3 3.355(3) . ?
Ag1 Ag3 3.355(3) 12_565 ?
Ag1 Ag3 3.355(3) 6_456 ?
Ag1 S1 2.446(6) . ?
Ag1 S1 2.446(6) 6_456 ?
Ag1 S1 2.446(6) 12_565 ?
Ag2 Ag3 3.249(3) 6_456 ?
Ag2 Ag3 3.249(3) . ?
Ag2 Ag3 3.249(3) 12_565 ?
Ag2 S2 2.485(7) . ?
Ag2 S2 2.485(7) 12_565 ?
Ag2 S2 2.485(7) 6_456 ?
Ag3 S1 2.369(7) . ?
Ag3 S2 2.362(8) . ?
S1 C8 1.858(7) . ?
S2 C5 1.858(7) . ?
O1 C4 1.285(12) . ?
O2 C4 1.291(12) . ?
C1 O3 1.275(12) . ?
C1 C3 1.42000(15) . ?
C1 O4 1.277(12) . ?
O3 Eu2 2.98(2) . ?
C2 H2A 0.9800 . ?
C2 H2B 0.9800 . ?
C2 H2C 0.9800 . ?
C2 C8 1.52000(16) . ?
N1 H1A 0.9100 . ?
N1 H1B 0.9100 . ?
N1 H1C 0.9100 . ?
N1 C7 1.489(13) . ?
N2 H2D 0.9100 . ?
N2 H2E 0.9100 . ?
N2 H2F 0.9100 . ?
N2 C3 1.493(13) . ?
C3 H3 1.0000 . ?
C3 C8 1.51000(15) . ?
C4 C7 1.42000(16) . ?
C5 C6 1.52000(16) . ?
C5 C7 1.51000(16) . ?
C5 C10 1.52000(15) . ?
C6 H6A 0.9800 . ?
C6 H6B 0.9800 . ?
C6 H6C 0.9800 . ?
C7 H7 1.0000 . ?
C8 C9 1.52000(15) . ?
C9 H9A 0.9800 . ?
C9 H9B 0.9800 . ?
C9 H9C 0.9800 . ?
C10 H10A 0.9800 . ?
C10 H10B 0.9800 . ?
C10 H10C 0.9800 . ?

loop_
_geom_hbond_atom_site_label_D
_geom_hbond_atom_site_label_H
_geom_hbond_atom_site_label_A
_geom_hbond_distance_DH
_geom_hbond_distance_HA
_geom_hbond_distance_DA
_geom_hbond_angle_DHA
_geom_hbond_site_symmetry_A
_geom_hbond_publ_flag
N2 H2F O3 0.91 1.84 2.70(4) 156.2 5 yes

loop_
_geom_torsion_atom_site_label_1
_geom_torsion_atom_site_label_2
_geom_torsion_atom_site_label_3
_geom_torsion_atom_site_label_4
_geom_torsion
_geom_torsion_site_symmetry_1
_geom_torsion_site_symmetry_2
_geom_torsion_site_symmetry_3
_geom_torsion_site_symmetry_4
_geom_torsion_publ_flag
Eu1 O1 C4 O2 1(2) . . . . ?
Eu1 O1 C4 C7 173.6(18) . . . . ?
Eu1 O2 C4 O1 -1(2) . . . . ?
Eu1 O2 C4 C7 -173.7(17) . . . . ?
Ag1 S1 C8 C2 -45.2(5) . . . . ?
Ag1 S1 C8 C3 -163.2(4) . . . . ?
Ag1 S1 C8 C9 70.7(4) . . . . ?
Ag2 S2 C5 C6 -62.6(4) . . . . ?
Ag2 S2 C5 C7 177.5(5) . . . . ?
Ag2 S2 C5 C10 54.9(5) . . . . ?
Ag3 S1 C8 C2 50.1(4) . . . . ?
Ag3 S1 C8 C3 -68.0(4) . . . . ?
Ag3 S1 C8 C9 166.0(3) . . . . ?
Ag3 S2 C5 C6 26.0(4) . . . . ?
Ag3 S2 C5 C7 -93.9(6) . . . . ?
Ag3 S2 C5 C10 143.5(4) . . . . ?
S2 C5 C7 N1 -72.9(14) . . . . ?
S2 C5 C7 C4 52.8(14) . . . . ?
O1 C4 C7 N1 -156(2) . . . . ?
O1 C4 C7 C5 78(3) . . . . ?
O2 C4 C7 N1 17(3) . . . . ?
O2 C4 C7 C5 -109(2) . . . . ?
C1 C3 C8 S1 68.8(8) . . . . ?
C1 C3 C8 C2 -50.1(8) . . . . ?
C1 C3 C8 C9 -171.9(7) . . . . ?
O3 C1 C3 N2 -162(2) . . . . ?
O3 C1 C3 C8 68.5(19) . . . . ?
O3 C1 O4 Eu1 92(3) . . . . ?
N2 C3 C8 S1 -59.7(12) . . . . ?
N2 C3 C8 C2 -178.6(12) . . . . ?
N2 C3 C8 C9 59.6(12) . . . . ?
C3 C1 O3 Eu2 144.0(18) . . . . ?
C3 C1 O4 Eu1 -99(3) . . . . ?
C6 C5 C7 N1 168.0(14) . . . . ?
C6 C5 C7 C4 -66.3(13) . . . . ?
C10 C5 C7 N1 48.6(15) . . . . ?
C10 C5 C7 C4 174.2(11) . . . . ?
O4 C1 O3 Eu2 -47.4(13) . . . . ?
O4 C1 C3 N2 29.0(19) . . . . ?
O4 C1 C3 C8 -100.2(14) . . . . ?

loop_
_platon_squeeze_void_nr
_platon_squeeze_void_average_x
_platon_squeeze_void_average_y
_platon_squeeze_void_average_z
_platon_squeeze_void_volume
_platon_squeeze_void_count_electrons
_platon_squeeze_void_content
1 0.019 -0.023 0.274 3937 1647 '8 ClO4-,96 H2O'
